data_4103372
loop_
_publ_author_name
'Young-Hyuk Joo'
'Jean'ne M. Shreeve'

_publ_contact_author_address
;
Laboratory for the Structure of Matter
Naval Research Laboratory
Washington, DC 20375
;
_publ_contact_author_email damon.parrish@nrl.navy.mil
_publ_contact_author_fax 202-767-6874
_publ_contact_author_name 'Dr Damon A. Parrish'
_publ_contact_author_phone 202-404-2141
_publ_section_title
;
 Nitroimino-tetrazolates and Oxy-nitroimino-tetrazolates
;
_journal_name_full 'Journal of the American Chemical Society'
_journal_page_first 15081
_journal_page_last 15090
_journal_paper_doi 10.1021/ja107729c
_journal_volume 132
_journal_year 2010
_chemical_formula_moiety '2(C1 H8 N5 1+), C4 H4 N12 O4 2-, 2(H2 O1)'
_chemical_formula_sum 'C6 H24 N22 O6'
_chemical_formula_weight 500.47
_chemical_name_systematic
; 
 bis(dihydrazinylmethaniminium) (5Z,5'Z)-4,4'-(ethane-1,2-diyl)bis(5-
 (nitroimino)-4,5-dihydrotetrazol-1-ide) dihydrate 
;
_space_group_IT_number 14
_symmetry_cell_setting monoclinic
_symmetry_space_group_name_Hall '-P 2ybc'
_symmetry_space_group_name_H-M 'P 1 21/c 1'
_atom_sites_solution_hydrogens geom
_atom_sites_solution_primary direct
_atom_sites_solution_secondary difmap
_audit_creation_date 2010-08-05
_audit_creation_method 'from SHELXTL CIF, local template and enCIFer'
_cell_angle_alpha 90.00
_cell_angle_beta 91.008(2)
_cell_angle_gamma 90.00
_cell_formula_units_Z 4
_cell_length_a 14.251(2)
_cell_length_b 12.9147(19)
_cell_length_c 11.0418(17)
_cell_measurement_temperature 173(2)
_cell_volume 2031.9(5)
_computing_cell_refinement 'Bruker APEX2 v2009.3-0 (Bruker, 2009)'
_computing_data_collection 'Bruker APEX2 v2009.3-0 (Bruker, 2009)'
_computing_data_reduction
;
Bruker SAINT v7.60A (Bruker, 2009), Bruker XPREP v2008/2 (Bruker, 2008)
;
_computing_molecular_graphics 'Bruker SHELXTL v2008/4 (Bruker, 2008)'
_computing_publication_material 'Bruker SHELXTL v2008/4 (Bruker, 2008)'
_computing_structure_refinement 'Bruker SHELXTL v2008/4 (Bruker, 2008)'
_computing_structure_solution 'Bruker SHELXTL v2008/4 (Bruker, 2008)'
_diffrn_ambient_temperature 173(2)
_diffrn_measured_fraction_theta_full 0.997
_diffrn_measured_fraction_theta_max 0.997
_diffrn_measurement_device_type 'Bruker SMART APEX II CCD'
_diffrn_measurement_method '\w scans'
_diffrn_radiation_monochromator graphite
_diffrn_radiation_source 'fine focus sealed tube'
_diffrn_radiation_type MoK\a
_diffrn_radiation_wavelength 0.71073
_diffrn_reflns_av_R_equivalents 0.0290
_diffrn_reflns_av_sigmaI/netI 0.0240
_diffrn_reflns_limit_h_max 17
_diffrn_reflns_limit_h_min -17
_diffrn_reflns_limit_k_max 16
_diffrn_reflns_limit_k_min -16
_diffrn_reflns_limit_l_max 12
_diffrn_reflns_limit_l_min -13
_diffrn_reflns_number 18256
_diffrn_reflns_theta_full 26.43
_diffrn_reflns_theta_max 26.43
_diffrn_reflns_theta_min 1.43
_exptl_absorpt_coefficient_mu 0.140
_exptl_absorpt_correction_T_max 0.9862
_exptl_absorpt_correction_T_min 0.9060
_exptl_absorpt_correction_type multi-scan
_exptl_absorpt_process_details 'SADABS v2008/1 (Bruker, 2008)'
_exptl_crystal_colour colorless
_exptl_crystal_density_diffrn 1.636
_exptl_crystal_density_method 'not measured'
_exptl_crystal_description 'thick plate'
_exptl_crystal_F_000 1048
_exptl_crystal_size_max 0.72
_exptl_crystal_size_mid 0.11
_exptl_crystal_size_min 0.10
_refine_diff_density_max 0.215
_refine_diff_density_min -0.312
_refine_diff_density_rms 0.060
_refine_ls_extinction_method none
_refine_ls_goodness_of_fit_ref 1.050
_refine_ls_hydrogen_treatment mixed
_refine_ls_matrix_type full
_refine_ls_number_parameters 343
_refine_ls_number_reflns 4161
_refine_ls_number_restraints 0
_refine_ls_restrained_S_all 1.050
_refine_ls_R_factor_all 0.0432
_refine_ls_R_factor_gt 0.0341
_refine_ls_shift/su_max 0.001
_refine_ls_shift/su_mean 0.000
_refine_ls_structure_factor_coef Fsqd
_refine_ls_weighting_details 'calc w=1/[\s^2^(Fo^2^)+(0.0504P)^2^+0.5330P] where P=(Fo^2^+2Fc^2^)/3'
_refine_ls_weighting_scheme calc
_refine_ls_wR_factor_gt 0.0875
_refine_ls_wR_factor_ref 0.0945
_reflns_number_gt 3424
_reflns_number_total 4161
_reflns_threshold_expression I>2\s(I)
_cod_data_source_file ja107729c_si_002_5.cif
_cod_data_source_block compound_13_dihydrate
_cod_database_code 4103372

loop_
_symmetry_equiv_pos_as_xyz
'x, y, z'
'-x, y+1/2, -z+1/2'
'-x, -y, -z'
'x, -y-1/2, z-1/2'

loop_
_atom_site_label
_atom_site_type_symbol
_atom_site_fract_x
_atom_site_fract_y
_atom_site_fract_z
_atom_site_U_iso_or_equiv
_atom_site_adp_type
_atom_site_occupancy
_atom_site_symmetry_multiplicity
_atom_site_calc_flag
_atom_site_refinement_flags
N1 N 1.18697(7) 0.41775(8) 0.20860(10) 0.0140(2) Uani 1 1 d .
N2 N 1.23903(8) 0.41583(9) 0.31189(10) 0.0172(3) Uani 1 1 d .
N3 N 1.18125(8) 0.39804(9) 0.39857(10) 0.0177(3) Uani 1 1 d .
N4 N 1.09168(8) 0.38824(9) 0.35583(10) 0.0154(2) Uani 1 1 d .
C5 C 1.09548(9) 0.40085(9) 0.23607(12) 0.0132(3) Uani 1 1 d .
N6 N 1.03193(8) 0.40036(9) 0.14236(10) 0.0155(2) Uani 1 1 d .
N7 N 0.94211(8) 0.39649(8) 0.17283(10) 0.0150(2) Uani 1 1 d .
O8 O 0.91524(7) 0.39031(8) 0.28021(9) 0.0208(2) Uani 1 1 d .
O9 O 0.88374(7) 0.39931(8) 0.08714(9) 0.0210(2) Uani 1 1 d .
C10 C 1.22962(9) 0.43667(10) 0.09153(12) 0.0161(3) Uani 1 1 d .
H10A H 1.2798 0.4893 0.1006 0.019 Uiso 1 1 calc R
H10B H 1.1817 0.4638 0.0338 0.019 Uiso 1 1 calc R
C11 C 1.27078(10) 0.33669(10) 0.04235(12) 0.0174(3) Uani 1 1 d .
H11A H 1.3192 0.3101 0.0997 0.021 Uiso 1 1 calc R
H11B H 1.2207 0.2838 0.0343 0.021 Uiso 1 1 calc R
N12 N 1.31249(8) 0.35488(8) -0.07544(10) 0.0148(2) Uani 1 1 d .
N13 N 1.25946(8) 0.35402(9) -0.17801(10) 0.0177(3) Uani 1 1 d .
N14 N 1.31604(8) 0.36973(9) -0.26600(11) 0.0190(3) Uani 1 1 d .
N15 N 1.40620(8) 0.38113(9) -0.22536(10) 0.0163(2) Uani 1 1 d .
C16 C 1.40336(9) 0.37132(9) -0.10512(12) 0.0135(3) Uani 1 1 d .
N17 N 1.46952(8) 0.37269(8) -0.01352(11) 0.0163(2) Uani 1 1 d .
N18 N 1.55696(8) 0.38395(8) -0.04865(11) 0.0162(2) Uani 1 1 d .
O19 O 1.58040(7) 0.39754(8) -0.15601(9) 0.0225(2) Uani 1 1 d .
O20 O 1.61959(7) 0.38019(8) 0.03340(10) 0.0252(2) Uani 1 1 d .
C21 C 0.99976(9) 0.36454(9) -0.35058(12) 0.0142(3) Uani 1 1 d .
N22 N 0.95100(8) 0.36612(9) -0.45432(11) 0.0175(3) Uani 1 1 d .
H22A H 0.9793 0.3743 -0.5239 0.021 Uiso 1 1 calc R
N23 N 0.85242(8) 0.35422(10) -0.45000(11) 0.0189(3) Uani 1 1 d .
H23A H 0.8300(11) 0.4096(13) -0.4851(15) 0.023 Uiso 1 1 d .
H23B H 0.8378(11) 0.3008(13) -0.4926(15) 0.023 Uiso 1 1 d .
N24 N 0.95598(8) 0.35541(9) -0.24562(10) 0.0163(2) Uani 1 1 d .
H24A H 0.8944 0.3510 -0.2430 0.020 Uiso 1 1 calc R
N25 N 1.01173(8) 0.35309(10) -0.13849(11) 0.0183(3) Uani 1 1 d .
H25A H 0.9843(11) 0.3968(13) -0.0877(16) 0.022 Uiso 1 1 d .
H25B H 1.0079(11) 0.2908(13) -0.1095(14) 0.022 Uiso 1 1 d .
N26 N 1.09281(8) 0.37074(9) -0.35047(11) 0.0179(3) Uani 1 1 d .
H26A H 1.1226 0.3759 -0.4194 0.022 Uiso 1 1 calc R
H26B H 1.1247 0.3697 -0.2815 0.022 Uiso 1 1 calc R
C27 C 1.49595(9) 0.37494(9) -0.51857(12) 0.0137(3) Uani 1 1 d .
N28 N 1.54559(8) 0.37106(9) -0.41546(11) 0.0167(3) Uani 1 1 d .
H28A H 1.5177 0.3718 -0.3450 0.020 Uiso 1 1 calc R
N29 N 1.64442(8) 0.36577(10) -0.42263(11) 0.0183(3) Uani 1 1 d .
H29A H 1.6670(11) 0.4152(13) -0.3752(15) 0.022 Uiso 1 1 d .
H29B H 1.6605(11) 0.3060(13) -0.3968(15) 0.022 Uiso 1 1 d .
N30 N 1.53965(8) 0.37257(8) -0.62409(10) 0.0160(2) Uani 1 1 d .
H30A H 1.6010 0.3660 -0.6273 0.019 Uiso 1 1 calc R
N31 N 1.48399(8) 0.38108(10) -0.73082(11) 0.0197(3) Uani 1 1 d .
H31A H 1.4961(11) 0.4411(13) -0.7638(15) 0.024 Uiso 1 1 d .
H31B H 1.5021(11) 0.3335(13) -0.7811(16) 0.024 Uiso 1 1 d .
N32 N 1.40302(8) 0.38035(8) -0.51744(11) 0.0158(2) Uani 1 1 d .
H32A H 1.3736 0.3814 -0.4480 0.019 Uiso 1 1 calc R
H32B H 1.3708 0.3829 -0.5861 0.019 Uiso 1 1 calc R
O1S O 1.71609(8) 0.37767(9) 0.25844(10) 0.0268(3) Uani 1 1 d .
H1SA H 1.6939(14) 0.3872(15) 0.188(2) 0.040 Uiso 1 1 d .
H1SB H 1.7725(15) 0.3913(15) 0.2512(18) 0.040 Uiso 1 1 d .
O2S O 0.77873(7) 0.30769(9) -0.13980(11) 0.0260(3) Uani 1 1 d .
H2SA H 0.7509(12) 0.2579(15) -0.1797(16) 0.039 Uiso 1 1 d .
H2SB H 0.7387(14) 0.3382(15) -0.1013(19) 0.039 Uiso 1 1 d .

loop_
_atom_site_aniso_label
_atom_site_aniso_U_11
_atom_site_aniso_U_22
_atom_site_aniso_U_33
_atom_site_aniso_U_23
_atom_site_aniso_U_13
_atom_site_aniso_U_12
N1 0.0121(5) 0.0180(5) 0.0120(6) -0.0002(4) 0.0008(4) 0.0011(4)
N2 0.0143(5) 0.0234(6) 0.0138(6) 0.0003(5) 0.0008(5) 0.0007(5)
N3 0.0138(5) 0.0247(6) 0.0147(6) 0.0010(5) 0.0010(5) 0.0004(4)
N4 0.0125(5) 0.0204(6) 0.0132(6) 0.0005(4) 0.0000(5) -0.0006(4)
C5 0.0137(6) 0.0131(6) 0.0130(7) 0.0000(5) 0.0025(5) 0.0008(5)
N6 0.0125(5) 0.0219(6) 0.0122(6) 0.0008(4) 0.0004(5) -0.0001(4)
N7 0.0148(6) 0.0157(5) 0.0144(6) -0.0006(4) -0.0002(5) -0.0010(4)
O8 0.0152(5) 0.0338(6) 0.0135(5) 0.0005(4) 0.0030(4) -0.0017(4)
O9 0.0154(5) 0.0305(5) 0.0168(5) 0.0020(4) -0.0062(4) -0.0013(4)
C10 0.0145(6) 0.0212(7) 0.0127(7) 0.0020(5) 0.0051(5) 0.0015(5)
C11 0.0189(6) 0.0201(7) 0.0136(7) 0.0012(5) 0.0070(5) -0.0019(5)
N12 0.0137(5) 0.0180(5) 0.0125(6) -0.0007(4) 0.0023(4) -0.0003(4)
N13 0.0142(5) 0.0240(6) 0.0149(6) -0.0012(5) 0.0008(5) 0.0001(5)
N14 0.0143(6) 0.0283(6) 0.0144(6) -0.0005(5) 0.0013(5) -0.0002(5)
N15 0.0130(5) 0.0236(6) 0.0123(6) -0.0004(4) 0.0004(5) -0.0005(4)
C16 0.0148(6) 0.0132(6) 0.0127(7) -0.0008(5) 0.0023(5) 0.0007(5)
N17 0.0141(6) 0.0214(6) 0.0134(6) 0.0000(4) 0.0008(5) -0.0008(4)
N18 0.0163(6) 0.0178(5) 0.0144(6) 0.0001(4) -0.0014(5) 0.0001(4)
O19 0.0168(5) 0.0368(6) 0.0139(5) 0.0017(4) 0.0025(4) -0.0017(4)
O20 0.0182(5) 0.0376(6) 0.0194(6) 0.0008(4) -0.0077(4) -0.0012(4)
C21 0.0157(6) 0.0118(6) 0.0151(7) -0.0019(5) 0.0017(5) 0.0001(5)
N22 0.0130(5) 0.0259(6) 0.0136(6) -0.0006(5) 0.0026(5) -0.0009(5)
N23 0.0118(6) 0.0261(6) 0.0188(6) -0.0023(5) 0.0003(5) -0.0010(5)
N24 0.0130(5) 0.0226(6) 0.0133(6) 0.0001(4) 0.0010(4) -0.0013(4)
N25 0.0206(6) 0.0220(6) 0.0125(6) 0.0011(5) -0.0002(5) 0.0022(5)
N26 0.0136(6) 0.0273(6) 0.0129(6) -0.0002(5) 0.0009(5) -0.0016(5)
C27 0.0145(6) 0.0123(6) 0.0144(7) 0.0005(5) 0.0013(5) -0.0012(5)
N28 0.0124(5) 0.0255(6) 0.0122(6) -0.0006(4) 0.0020(4) -0.0006(4)
N29 0.0108(6) 0.0253(6) 0.0189(7) 0.0000(5) -0.0003(5) 0.0005(5)
N30 0.0115(5) 0.0252(6) 0.0112(6) 0.0000(4) 0.0007(4) 0.0008(4)
N31 0.0190(6) 0.0277(7) 0.0123(6) 0.0018(5) -0.0002(5) -0.0004(5)
N32 0.0121(5) 0.0234(6) 0.0119(6) 0.0009(4) 0.0010(4) 0.0008(4)
O1S 0.0140(5) 0.0464(7) 0.0200(6) 0.0075(5) 0.0016(5) 0.0028(5)
O2S 0.0187(5) 0.0247(6) 0.0348(7) -0.0032(5) 0.0076(5) 0.0007(4)

loop_
_atom_type_symbol
_atom_type_description
_atom_type_scat_dispersion_real
_atom_type_scat_dispersion_imag
_atom_type_scat_source
C C 0.0033 0.0016 'International Tables Vol C Tables 4.2.6.8 and 6.1.1.4'
H H 0.0000 0.0000 'International Tables Vol C Tables 4.2.6.8 and 6.1.1.4'
N N 0.0061 0.0033 'International Tables Vol C Tables 4.2.6.8 and 6.1.1.4'
O O 0.0106 0.0060 'International Tables Vol C Tables 4.2.6.8 and 6.1.1.4'

loop_
_geom_angle_atom_site_label_1
_geom_angle_atom_site_label_2
_geom_angle_atom_site_label_3
_geom_angle
N2 N1 C5 108.85(10)
N2 N1 C10 121.36(10)
C5 N1 C10 129.78(11)
N3 N2 N1 106.31(10)
N2 N3 N4 111.45(11)
C5 N4 N3 106.17(11)
N4 C5 N1 107.22(11)
N4 C5 N6 135.54(12)
N1 C5 N6 117.24(11)
N7 N6 C5 115.95(11)
O9 N7 O8 120.48(11)
O9 N7 N6 115.99(11)
O8 N7 N6 123.53(11)
N1 C10 C11 110.07(11)
N1 C10 H10A 109.6
C11 C10 H10A 109.6
N1 C10 H10B 109.6
C11 C10 H10B 109.6
H10A C10 H10B 108.2
N12 C11 C10 110.31(11)
N12 C11 H11A 109.6
C10 C11 H11A 109.6
N12 C11 H11B 109.6
C10 C11 H11B 109.6
H11A C11 H11B 108.1
N13 N12 C16 108.71(11)
N13 N12 C11 121.04(11)
C16 N12 C11 130.21(12)
N14 N13 N12 106.41(10)
N13 N14 N15 111.57(11)
C16 N15 N14 105.82(11)
N15 C16 N12 107.49(12)
N15 C16 N17 134.44(12)
N12 C16 N17 118.06(12)
N18 N17 C16 115.17(11)
O19 N18 O20 119.28(11)
O19 N18 N17 124.33(11)
O20 N18 N17 116.39(11)
N26 C21 N22 120.43(12)
N26 C21 N24 119.19(12)
N22 C21 N24 120.37(12)
C21 N22 N23 118.27(11)
C21 N22 H22A 120.9
N23 N22 H22A 120.9
N22 N23 H23A 104.6(11)
N22 N23 H23B 107.5(11)
H23A N23 H23B 109.4(15)
C21 N24 N25 117.73(11)
C21 N24 H24A 121.1
N25 N24 H24A 121.1
N24 N25 H25A 105.5(11)
N24 N25 H25B 106.9(10)
H25A N25 H25B 108.9(15)
C21 N26 H26A 120.0
C21 N26 H26B 120.0
H26A N26 H26B 120.0
N32 C27 N28 120.65(12)
N32 C27 N30 119.47(12)
N28 C27 N30 119.88(12)
C27 N28 N29 117.97(11)
C27 N28 H28A 121.0
N29 N28 H28A 121.0
N28 N29 H29A 106.6(10)
N28 N29 H29B 106.6(11)
H29A N29 H29B 111.3(15)
C27 N30 N31 117.63(11)
C27 N30 H30A 121.2
N31 N30 H30A 121.2
N30 N31 H31A 107.7(11)
N30 N31 H31B 108.0(11)
H31A N31 H31B 107.3(16)
C27 N32 H32A 120.0
C27 N32 H32B 120.0
H32A N32 H32B 120.0
H1SA O1S H1SB 103.1(18)
H2SA O2S H2SB 107.7(17)

loop_
_geom_bond_atom_site_label_1
_geom_bond_atom_site_label_2
_geom_bond_distance
N1 N2 1.3498(16)
N1 C5 1.3614(16)
N1 C10 1.4587(16)
N2 N3 1.2940(16)
N3 N4 1.3590(16)
N4 C5 1.3344(17)
C5 N6 1.3631(17)
N6 N7 1.3301(15)
N7 O9 1.2494(15)
N7 O8 1.2549(15)
C10 C11 1.5224(18)
C10 H10A 0.9900
C10 H10B 0.9900
C11 N12 1.4585(16)
C11 H11A 0.9900
C11 H11B 0.9900
N12 N13 1.3504(16)
N12 C16 1.3581(17)
N13 N14 1.2895(16)
N14 N15 1.3615(16)
N15 C16 1.3351(18)
C16 N17 1.3707(17)
N17 N18 1.3196(16)
N18 O19 1.2496(15)
N18 O20 1.2614(15)
C21 N26 1.3284(17)
C21 N22 1.3295(18)
C21 N24 1.3310(17)
N22 N23 1.4148(15)
N22 H22A 0.8800
N23 H23A 0.872(17)
N23 H23B 0.858(17)
N24 N25 1.4136(16)
N24 H24A 0.8800
N25 H25A 0.891(17)
N25 H25B 0.869(17)
N26 H26A 0.8800
N26 H26B 0.8800
C27 N32 1.3264(17)
C27 N28 1.3307(18)
C27 N30 1.3312(17)
N28 N29 1.4138(15)
N28 H28A 0.8800
N29 H29A 0.883(17)
N29 H29B 0.853(17)
N30 N31 1.4133(16)
N30 H30A 0.8800
N31 H31A 0.875(17)
N31 H31B 0.871(18)
N32 H32A 0.8800
N32 H32B 0.8800
O1S H1SA 0.85(2)
O1S H1SB 0.83(2)
O2S H2SA 0.87(2)
O2S H2SB 0.82(2)

loop_
_geom_hbond_atom_site_label_D
_geom_hbond_atom_site_label_H
_geom_hbond_atom_site_label_A
_geom_hbond_distance_DH
_geom_hbond_distance_HA
_geom_hbond_distance_DA
_geom_hbond_angle_DHA
_geom_hbond_site_symmetry_A
N22 H22A N4 0.88 2.11 2.9400(16) 157.8 1_554
N23 H23A N3 0.872(17) 2.667(17) 3.2862(18) 129.0(13) 3_765
N23 H23B O2S 0.858(17) 2.295(17) 3.1289(17) 164.0(15) 4_565
N24 H24A O2S 0.88 2.10 2.8687(15) 146.0 .
N25 H25A O9 0.891(17) 2.425(17) 3.1701(16) 141.4(14) .
N25 H25B N4 0.869(17) 2.633(17) 3.3195(17) 136.8(13) 4_565
N26 H26A N3 0.88 2.21 3.0846(17) 172.9 1_554
N26 H26B N13 0.88 2.23 3.0256(17) 150.8 .
N28 H28A N15 0.88 2.09 2.9181(16) 157.0 .
N29 H29A N2 0.883(17) 2.648(17) 3.4840(18) 158.4(14) 3_865
N29 H29B O20 0.853(17) 2.588(17) 3.2319(18) 133.1(14) 4_565
N30 H30A O1S 0.88 2.09 2.8503(15) 143.8 1_554
N31 H31A O19 0.875(17) 2.506(17) 3.2462(17) 142.7(14) 3_864
N31 H31B N17 0.871(18) 2.649(17) 3.1265(18) 115.7(13) 1_554
N32 H32A N14 0.88 2.19 3.0635(17) 172.0 .
N32 H32B N2 0.88 2.21 3.0114(16) 150.5 1_554
O1S H1SA O20 0.85(2) 1.99(2) 2.8190(16) 165.2(19) .
O1S H1SB O8 0.83(2) 2.05(2) 2.8487(15) 160.7(19) 1_655
O2S H2SA O1S 0.87(2) 1.94(2) 2.7847(16) 162.9(17) 4_465
O2S H2SB O20 0.82(2) 2.34(2) 3.1354(15) 164.0(18) 1_455

loop_
_geom_torsion_atom_site_label_1
_geom_torsion_atom_site_label_2
_geom_torsion_atom_site_label_3
_geom_torsion_atom_site_label_4
_geom_torsion
C5 N1 N2 N3 0.22(14)
C10 N1 N2 N3 179.68(11)
N1 N2 N3 N4 -0.14(14)
N2 N3 N4 C5 0.00(14)
N3 N4 C5 N1 0.13(13)
N3 N4 C5 N6 -179.91(14)
N2 N1 C5 N4 -0.22(14)
C10 N1 C5 N4 -179.62(12)
N2 N1 C5 N6 179.82(10)
C10 N1 C5 N6 0.41(19)
N4 C5 N6 N7 8.0(2)
N1 C5 N6 N7 -172.01(11)
C5 N6 N7 O9 177.84(10)
C5 N6 N7 O8 -2.19(18)
N2 N1 C10 C11 82.67(14)
C5 N1 C10 C11 -97.99(15)
N1 C10 C11 N12 179.29(10)
C10 C11 N12 N13 -83.83(14)
C10 C11 N12 C16 98.38(15)
C16 N12 N13 N14 -0.24(14)
C11 N12 N13 N14 -178.46(11)
N12 N13 N14 N15 0.05(14)
N13 N14 N15 C16 0.17(14)
N14 N15 C16 N12 -0.31(13)
N14 N15 C16 N17 178.37(14)
N13 N12 C16 N15 0.35(14)
C11 N12 C16 N15 178.34(12)
N13 N12 C16 N17 -178.58(11)
C11 N12 C16 N17 -0.59(19)
N15 C16 N17 N18 -1.7(2)
N12 C16 N17 N18 176.84(11)
C16 N17 N18 O19 3.32(18)
C16 N17 N18 O20 -176.53(11)
N26 C21 N22 N23 176.96(12)
N24 C21 N22 N23 -2.18(18)
N26 C21 N24 N25 0.18(17)
N22 C21 N24 N25 179.33(11)
N32 C27 N28 N29 -179.76(11)
N30 C27 N28 N29 0.77(17)
N32 C27 N30 N31 3.00(17)
N28 C27 N30 N31 -177.52(11)
